data_1501742
loop_
_publ_author_name
'Naumov, Pan\<ce'
'Ishizawa, Nobuo'
'Wang, Jun'
'Pejov, Ljup\<co'
'Pumera, Martin'
'Lee, Sang Cheol'

_publ_section_title
;
 On the origin of the solid-state thermochromism and thermal fatigue of
 polycyclic overcrowded enes.
;
_journal_issue 30
_journal_name_full 'The journal of physical chemistry. A'
_journal_page_first 8563
_journal_page_last 8570
_journal_paper_doi 10.1021/jp2040339
_journal_volume 115
_journal_year 2011
_chemical_formula_moiety 'C28 H16 O2'
_chemical_formula_sum 'C28 H16 O2'
_chemical_formula_weight 384.41
_chemical_name_common bainthrone
_chemical_name_systematic
;
9,9'-bi-9(10H)-anthracenylidene-10,1'-dione
;
_space_group_IT_number 14
_symmetry_cell_setting monoclinic
_symmetry_space_group_name_Hall '-P 2yn'
_symmetry_space_group_name_H-M 'P 1 21/n 1'
_atom_sites_solution_hydrogens geom
_atom_sites_solution_primary direct
_atom_sites_solution_secondary difmap
_audit_creation_method 'Manual editing of SHELXL-97'
_cell_angle_alpha 90.00
_cell_angle_beta 109.758(4)
_cell_angle_gamma 90.00
_cell_formula_units_Z 2
_cell_length_a 10.2832(6)
_cell_length_b 8.6313(4)
_cell_length_c 11.6644(6)
_cell_measurement_temperature 530(2)
_cell_volume 974.35(9)
_computing_cell_refinement 'APEX2-W2K/NT (Bruker, 2006)'
_computing_data_collection 'APEX2-W2K/NT (Bruker, 2006)'
_computing_data_reduction 'APEX2-W2K/NT (Bruker, 2006)'
_computing_molecular_graphics 'DIAMOND (Brandenburg, 2005)'
_computing_publication_material 'WinGX (Farrugia, 1999)'
_computing_structure_refinement 'SHELXL-97 (Sheldrick, 2008)'
_computing_structure_solution 'SHELXS-97 (Sheldrick, 2008)'
_diffrn_ambient_temperature 530(2)
_diffrn_measured_fraction_theta_full 0.999
_diffrn_measured_fraction_theta_max 0.999
_diffrn_measurement_device_type 'Bruker APEX CCD diffractometer'
_diffrn_measurement_method '\w scan'
_diffrn_radiation_monochromator graphite
_diffrn_radiation_source 'sealed tube'
_diffrn_radiation_type MoK\a
_diffrn_radiation_wavelength 0.71073
_diffrn_reflns_av_R_equivalents 0.0753
_diffrn_reflns_av_sigmaI/netI 0.1650
_diffrn_reflns_limit_h_max 13
_diffrn_reflns_limit_h_min -11
_diffrn_reflns_limit_k_max 7
_diffrn_reflns_limit_k_min -11
_diffrn_reflns_limit_l_max 14
_diffrn_reflns_limit_l_min -15
_diffrn_reflns_number 5456
_diffrn_reflns_theta_full 27.48
_diffrn_reflns_theta_max 27.48
_diffrn_reflns_theta_min 2.29
_exptl_absorpt_coefficient_mu 0.081
_exptl_absorpt_correction_T_max 0.9839
_exptl_absorpt_correction_T_min 0.9799
_exptl_absorpt_process_details 'APEX2-W2K/NT (Bruker, 2006)'
_exptl_crystal_colour 'dark green'
_exptl_crystal_density_diffrn 1.310
_exptl_crystal_density_meas ?
_exptl_crystal_density_method 'not measured'
_exptl_crystal_description parallelepiped
_exptl_crystal_F_000 400
_exptl_crystal_size_max 0.25
_exptl_crystal_size_mid 0.20
_exptl_crystal_size_min 0.20
_refine_diff_density_max 0.103
_refine_diff_density_min -0.110
_refine_diff_density_rms 0.030
_refine_ls_extinction_coef 0.019(3)
_refine_ls_extinction_expression Fc^*^=kFc[1+0.001xFc^2^\l^3^/sin(2\q)]^-1/4^
_refine_ls_extinction_method SHELXL
_refine_ls_goodness_of_fit_ref 0.864
_refine_ls_hydrogen_treatment mixed
_refine_ls_matrix_type full
_refine_ls_number_parameters 137
_refine_ls_number_reflns 2230
_refine_ls_number_restraints 0
_refine_ls_restrained_S_all 0.864
_refine_ls_R_factor_all 0.2624
_refine_ls_R_factor_gt 0.0492
_refine_ls_shift/su_max 0.000
_refine_ls_shift/su_mean 0.000
_refine_ls_structure_factor_coef Fsqd
_refine_ls_weighting_details 'calc w=1/[\s^2^(Fo^2^)+(0.0450P)^2^+0.0000P] where P=(Fo^2^+2Fc^2^)/3'
_refine_ls_weighting_scheme calc
_refine_ls_wR_factor_gt 0.0847
_refine_ls_wR_factor_ref 0.1410
_reflns_number_gt 552
_reflns_number_total 2230
_reflns_threshold_expression >2sigma(I)
_cod_data_source_file jp2040339_si_013.cif
_cod_data_source_block s
_cod_depositor_comments
;
The following automatic conversions were performed:

'_symmetry_cell_setting' value 'Monoclinic' changed to 'monoclinic'
according to /home/saulius/struct/CIF-dictionaries/cif_core.dic
dictionary named 'cif_core.dic' version 2.4.1 from 2010-06-29.

Automatic conversion script
Id: cif_fix_values 1715 2011-07-08 13:25:40Z adriana 

The following automatic conversions were performed:

'_exptl_crystal_density_meas' value 'not measured' was changed to '?'
- the value is perceived as not measured.

Automatic conversion script
Id: cif_fix_values 3008 2015-01-20 13:52:24Z robertas 
;
_cod_original_sg_symbol_H-M P21/n
_cod_database_code 1501742

loop_
_symmetry_equiv_pos_as_xyz
'x, y, z'
'-x+1/2, y+1/2, -z+1/2'
'-x, -y, -z'
'x-1/2, -y-1/2, z-1/2'

loop_
_atom_site_label
_atom_site_type_symbol
_atom_site_fract_x
_atom_site_fract_y
_atom_site_fract_z
_atom_site_U_iso_or_equiv
_atom_site_adp_type
_atom_site_occupancy
_atom_site_symmetry_multiplicity
_atom_site_calc_flag
_atom_site_refinement_flags
O1 O 0.3760(3) 0.0517(3) 0.0885(2) 0.1242(11) Uani 1 1 d .
C4A C 0.5269(4) -0.0832(4) 0.2567(3) 0.0758(11) Uani 1 1 d .
C8A C 0.3262(4) -0.0397(4) 0.3705(3) 0.0712(10) Uani 1 1 d .
C9 C 0.4741(3) -0.0354(3) 0.4451(2) 0.0654(10) Uani 1 1 d .
C9A C 0.5613(4) -0.1093(4) 0.3811(3) 0.0674(10) Uani 1 1 d .
C4 C 0.6083(5) -0.1452(4) 0.1939(3) 0.0904(12) Uani 1 1 d .
H4 H 0.5864 -0.1253 0.1112 0.109 Uiso 1 1 calc R
C1 C 0.6736(4) -0.2053(4) 0.4384(3) 0.0838(11) Uani 1 1 d .
H1 H 0.6961 -0.2269 0.5210 0.101 Uiso 1 1 calc R
C10A C 0.2896(4) -0.0098(4) 0.2463(3) 0.0763(11) Uani 1 1 d .
C11 C 0.3981(4) -0.0030(4) 0.1900(3) 0.0833(11) Uani 1 1 d .
C8 C 0.2213(5) -0.0768(4) 0.4172(3) 0.0915(12) Uani 1 1 d .
H8 H 0.2435 -0.1049 0.4986 0.110 Uiso 1 1 calc R
C2 C 0.7514(4) -0.2685(4) 0.3748(4) 0.0979(13) Uani 1 1 d .
H2 H 0.8250 -0.3337 0.4139 0.117 Uiso 1 1 calc R
C3 C 0.7198(4) -0.2349(5) 0.2531(4) 0.1022(14) Uani 1 1 d .
H3 H 0.7750 -0.2737 0.2110 0.123 Uiso 1 1 calc R
C7 C 0.0850(5) -0.0717(5) 0.3424(5) 0.1145(15) Uani 1 1 d .
H7 H 0.0158 -0.0966 0.3739 0.137 Uiso 1 1 calc R
C5 C 0.1521(5) 0.0002(5) 0.1745(3) 0.1116(15) Uani 1 1 d .
H5 H 0.1285 0.0279 0.0929 0.134 Uiso 1 1 calc R
C6 C 0.0502(5) -0.0304(6) 0.2226(5) 0.1297(18) Uani 1 1 d .
H6 H -0.0423 -0.0231 0.1740 0.156 Uiso 1 1 calc R

loop_
_atom_site_aniso_label
_atom_site_aniso_U_11
_atom_site_aniso_U_22
_atom_site_aniso_U_33
_atom_site_aniso_U_23
_atom_site_aniso_U_13
_atom_site_aniso_U_12
O1 0.182(3) 0.136(2) 0.0575(15) 0.0250(14) 0.0436(17) 0.0356(19)
C4A 0.090(3) 0.086(3) 0.055(2) -0.0015(19) 0.029(2) -0.002(2)
C8A 0.077(3) 0.078(3) 0.058(2) -0.0030(19) 0.022(2) -0.005(2)
C9 0.071(2) 0.078(3) 0.0496(19) 0.0042(19) 0.024(2) 0.001(2)
C9A 0.077(2) 0.072(3) 0.056(2) 0.0015(19) 0.026(2) -0.006(2)
C4 0.117(3) 0.099(3) 0.067(2) -0.011(2) 0.046(3) -0.010(3)
C1 0.098(3) 0.090(3) 0.067(2) -0.005(2) 0.033(2) 0.002(2)
C10A 0.079(3) 0.085(3) 0.053(2) -0.0044(19) 0.006(2) 0.014(2)
C11 0.118(3) 0.078(3) 0.054(2) -0.005(2) 0.029(3) 0.003(3)
C8 0.095(3) 0.098(3) 0.083(3) -0.006(2) 0.033(3) -0.011(3)
C2 0.097(3) 0.100(3) 0.095(3) -0.007(2) 0.031(3) 0.012(3)
C3 0.097(3) 0.123(4) 0.100(3) -0.012(3) 0.051(3) 0.006(3)
C7 0.074(3) 0.138(4) 0.131(4) -0.015(3) 0.034(3) -0.010(3)
C5 0.113(4) 0.124(4) 0.085(3) -0.004(3) 0.016(3) 0.025(3)
C6 0.094(4) 0.144(5) 0.127(4) -0.016(3) 0.005(3) 0.023(3)

loop_
_atom_type_symbol
_atom_type_description
_atom_type_scat_dispersion_real
_atom_type_scat_dispersion_imag
_atom_type_scat_source
C C 0.0033 0.0016 'International Tables Vol C Tables 4.2.6.8 and 6.1.1.4'
H H 0.0000 0.0000 'International Tables Vol C Tables 4.2.6.8 and 6.1.1.4'
O O 0.0106 0.0060 'International Tables Vol C Tables 4.2.6.8 and 6.1.1.4'

loop_
_geom_angle_atom_site_label_1
_geom_angle_atom_site_label_2
_geom_angle_atom_site_label_3
_geom_angle
_geom_angle_site_symmetry_1
C9A C4A C4 120.1(4) .
C9A C4A C11 119.7(3) .
C4 C4A C11 119.9(3) .
C10A C8A C8 118.4(3) .
C10A C8A C9 118.1(3) .
C8 C8A C9 123.5(3) .
C9 C9 C8A 124.4(4) 3_656
C9 C9 C9A 123.8(4) 3_656
C8A C9 C9A 111.6(2) .
C4A C9A C1 118.3(3) .
C4A C9A C9 118.0(3) .
C1 C9A C9 123.7(3) .
C3 C4 C4A 120.3(3) .
C2 C1 C9A 121.0(3) .
C5 C10A C8A 120.3(4) .
C5 C10A C11 120.0(4) .
C8A C10A C11 119.5(3) .
O1 C11 C4A 122.4(4) .
O1 C11 C10A 121.7(4) .
C4A C11 C10A 115.4(3) .
C7 C8 C8A 119.9(4) .
C1 C2 C3 119.7(4) .
C4 C3 C2 120.5(4) .
C6 C7 C8 121.0(4) .
C6 C5 C10A 120.5(4) .
C7 C6 C5 119.7(4) .

loop_
_geom_bond_atom_site_label_1
_geom_bond_atom_site_label_2
_geom_bond_distance
_geom_bond_site_symmetry_2
O1 C11 1.222(3) .
C4A C9A 1.390(4) .
C4A C4 1.391(4) .
C4A C11 1.464(4) .
C8A C10A 1.392(4) .
C8A C8 1.400(4) .
C8A C9 1.476(4) .
C9 C9 1.355(5) 3_656
C9 C9A 1.490(4) .
C9A C1 1.395(4) .
C4 C3 1.362(4) .
C1 C2 1.375(4) .
C10A C5 1.381(4) .
C10A C11 1.475(4) .
C8 C7 1.378(4) .
C2 C3 1.376(4) .
C7 C6 1.368(5) .
C5 C6 1.372(5) .

loop_
_geom_torsion_atom_site_label_1
_geom_torsion_atom_site_label_2
_geom_torsion_atom_site_label_3
_geom_torsion_atom_site_label_4
_geom_torsion
_geom_torsion_site_symmetry_1
_geom_torsion_site_symmetry_3
_geom_torsion_site_symmetry_4
C10A C8A C9 C9 135.1(4) . . 3_656
C8 C8A C9 C9 -46.9(6) . . 3_656
C10A C8A C9 C9A -41.0(4) . . .
C8 C8A C9 C9A 137.0(3) . . .
C4 C4A C9A C1 -3.6(5) . . .
C11 C4A C9A C1 170.7(3) . . .
C4 C4A C9A C9 177.7(3) . . .
C11 C4A C9A C9 -8.0(5) . . .
C9 C9 C9A C4A -136.5(4) 3_656 . .
C8A C9 C9A C4A 39.6(4) . . .
C9 C9 C9A C1 44.8(5) 3_656 . .
C8A C9 C9A C1 -139.1(3) . . .
C9A C4A C4 C3 1.7(5) . . .
C11 C4A C4 C3 -172.6(4) . . .
C4A C9A C1 C2 2.2(5) . . .
C9 C9A C1 C2 -179.1(3) . . .
C8 C8A C10A C5 7.3(5) . . .
C9 C8A C10A C5 -174.6(3) . . .
C8 C8A C10A C11 -167.2(3) . . .
C9 C8A C10A C11 10.9(4) . . .
C9A C4A C11 O1 164.3(3) . . .
C4 C4A C11 O1 -21.4(5) . . .
C9A C4A C11 C10A -23.3(4) . . .
C4 C4A C11 C10A 151.0(3) . . .
C5 C10A C11 O1 19.9(5) . . .
C8A C10A C11 O1 -165.6(3) . . .
C5 C10A C11 C4A -152.6(4) . . .
C8A C10A C11 C4A 21.9(4) . . .
C10A C8A C8 C7 -4.8(5) . . .
C9 C8A C8 C7 177.2(3) . . .
C9A C1 C2 C3 1.1(5) . . .
C4A C4 C3 C2 1.6(6) . . .
C1 C2 C3 C4 -3.0(6) . . .
C8A C8 C7 C6 -0.1(6) . . .
C8A C10A C5 C6 -4.8(6) . . .
C11 C10A C5 C6 169.6(3) . . .
C8 C7 C6 C5 2.7(7) . . .
C10A C5 C6 C7 -0.2(7) . . .
C8A C9 C9 C9A 4.3(6) . 3_656 3_656
C9A C9 C9 C8A -4.3(6) . 3_656 3_656
C9A C9 C9 C8A 175.7(6) . 3_656 .
